data_4317307
loop_
_publ_author_name
'Jai Anand Garg'
'Olivier Blacque'
'Thomas Fox'
'Koushik Venkatesan'

_publ_contact_author 'Dr. Blacque, Olivier'
_publ_contact_author_email oblacque@aci.uzh.ch
_publ_contact_author_fax '+41 44 63 54 681'
_publ_contact_author_phone '+41 44 63 54 651'
_publ_section_title
;
 Stable and Tunable Phosphorescent Neutral Cyclometalated Au(III) Diaryl
 Complexes
;
_journal_name_full 'Inorganic Chemistry'
_journal_page_first 11463
_journal_page_last 11472
_journal_paper_doi 10.1021/ic101437h
_journal_volume 49
_journal_year 2010
_chemical_formula_moiety '2(C21 H6 Au F10 N S), C5 H12'
_chemical_formula_sum 'C47 H24 Au2 F20 N2 S2'
_chemical_formula_weight 1454.76
_chemical_name_systematic
;
Bis(pentafluorophenyl)-(2-(2'-thienyl)pyridine)-gold(III) pentane solvate
;
_space_group_IT_number 14
_symmetry_cell_setting monoclinic
_symmetry_space_group_name_Hall '-P 2ybc'
_symmetry_space_group_name_H-M 'P 1 21/c 1'
_atom_sites_solution_hydrogens geom
_atom_sites_solution_primary direct
_atom_sites_solution_secondary difmap
_audit_creation_method SHELXL-97
_cell_angle_alpha 90.00
_cell_angle_beta 94.083(1)
_cell_angle_gamma 90.00
_cell_formula_units_Z 2
_cell_length_a 13.5299(2)
_cell_length_b 7.0529(1)
_cell_length_c 24.4528(4)
_cell_measurement_reflns_used 13859
_cell_measurement_temperature 183(2)
_cell_measurement_theta_max 34.36
_cell_measurement_theta_min 2.83
_cell_volume 2327.49(6)
_computing_cell_refinement
;
CrysAlisPro, Oxford Diffraction Ltd.,
Version 1.171.33.52 (release 06-11-2009 CrysAlis171 .NET)
(compiled Nov  6 2009,16:24:50)
;
_computing_data_collection
;
CrysAlisPro, Oxford Diffraction Ltd.,
Version 1.171.33.52 (release 06-11-2009 CrysAlis171 .NET)
(compiled Nov  6 2009,16:24:50)
;
_computing_data_reduction
;
CrysAlisPro, Oxford Diffraction Ltd.,
Version 1.171.33.52 (release 06-11-2009 CrysAlis171 .NET)
(compiled Nov  6 2009,16:24:50)
;
_computing_molecular_graphics
; ORTEP-3 for Windows, Version 2.01.
  Farrugia, L. J. (1997). J. Appl. Cryst. 30, 565.
;
_computing_publication_material
; WinGX -- An integrated system of Windows programs for the solution,
 refinment and analysis of single crystal X-ray diffraction data,
 Version 1.80.00.
 Farrugia, L. J. (1999). J. Appl. Cryst. 32, 837-838.
 SHELXL97. Program for crystal structure refinement.
 Sheldrick, G.M. (2008). Acta Cryst. A64, 112-122.
 PLATON for Windows, Version 1.12.
 Spek, A. L. (2003). J. Appl. Cryst. 36, 7-13. 
;
_computing_structure_refinement
; SHELXL97. Program for crystal structure refinement.
  Sheldrick, G.M. (2008). Acta Cryst. A64, 112-122.
;
_computing_structure_solution
; SHELXS97. Program for Crystal Structure solution.
  Sheldrick, G.M. (2008). Acta Cryst. A64, 112-122.  
;
_diffrn_ambient_temperature 183(2)
_diffrn_detector_area_resol_mean 10.4498
_diffrn_measured_fraction_theta_full 1.000
_diffrn_measured_fraction_theta_max 1.000
_diffrn_measurement_device_type
; Goniometer Xcalibur, detector: Ruby
Oxford Diffraction (2007). Oxford Diffraction Ltd.,
Xcalibur CCD system
;
_diffrn_measurement_method 'omega scans'
_diffrn_radiation_monochromator graphite
_diffrn_radiation_source 'Enhance (Mo) X-ray Source'
_diffrn_radiation_type MoK\a
_diffrn_radiation_wavelength 0.71073
_diffrn_reflns_av_R_equivalents 0.0261
_diffrn_reflns_av_sigmaI/netI 0.0327
_diffrn_reflns_limit_h_max 20
_diffrn_reflns_limit_h_min -19
_diffrn_reflns_limit_k_max 10
_diffrn_reflns_limit_k_min -10
_diffrn_reflns_limit_l_max 37
_diffrn_reflns_limit_l_min -33
_diffrn_reflns_number 32577
_diffrn_reflns_theta_full 32.58
_diffrn_reflns_theta_max 32.58
_diffrn_reflns_theta_min 3.01
_diffrn_standards_number 0
_exptl_absorpt_coefficient_mu 6.504
_exptl_absorpt_correction_T_max 0.414
_exptl_absorpt_correction_T_min 0.256
_exptl_absorpt_correction_type analytical
_exptl_absorpt_process_details
;
CrysAlisPro, Oxford Diffraction Ltd.,
Version 1.171.33.52 (release 06-11-2009 CrysAlis171 .NET)
(compiled Nov  6 2009,16:24:50)
Analytical numeric absorption correction using a multifaceted crystal
model based on expressions derived by R.C. Clark & J.S. Reid.
(Clark, R. C. & Reid, J. S. (1995). Acta Cryst. A51, 887-897)
;
_exptl_crystal_colour colourless
_exptl_crystal_density_diffrn 2.076
_exptl_crystal_density_method 'not measured'
_exptl_crystal_description block
_exptl_crystal_F_000 1380
_exptl_crystal_size_max 0.34
_exptl_crystal_size_mid 0.21
_exptl_crystal_size_min 0.17
_refine_diff_density_max 1.379
_refine_diff_density_min -1.065
_refine_diff_density_rms 0.111
_refine_ls_extinction_method none
_refine_ls_goodness_of_fit_ref 1.008
_refine_ls_hydrogen_treatment constr
_refine_ls_matrix_type full
_refine_ls_number_parameters 325
_refine_ls_number_reflns 8481
_refine_ls_number_restraints 9
_refine_ls_restrained_S_all 1.012
_refine_ls_R_factor_all 0.0674
_refine_ls_R_factor_gt 0.0271
_refine_ls_shift/su_max 0.001
_refine_ls_shift/su_mean 0.000
_refine_ls_structure_factor_coef Fsqd
_refine_ls_weighting_details 'w=1/[\s^2^(Fo^2^)+(0.0396P)^2^+0.1468P] where P=(Fo^2^+2Fc^2^)/3'
_refine_ls_weighting_scheme calc
_refine_ls_wR_factor_gt 0.0690
_refine_ls_wR_factor_ref 0.0763
_reflns_number_gt 5018
_reflns_number_total 8481
_reflns_threshold_expression >2sigma(I)
_cod_data_source_file ic101437h_si_002_7.cif
_cod_data_source_block 7
_cod_original_sg_symbol_H-M 'P 21/c'
_cod_database_code 4317307

loop_
_symmetry_equiv_pos_as_xyz
'x, y, z'
'-x, y+1/2, -z+1/2'
'-x, -y, -z'
'x, -y-1/2, z-1/2'

loop_
_atom_site_label
_atom_site_type_symbol
_atom_site_fract_x
_atom_site_fract_y
_atom_site_fract_z
_atom_site_U_iso_or_equiv
_atom_site_adp_type
_atom_site_occupancy
_atom_site_symmetry_multiplicity
_atom_site_calc_flag
_atom_site_refinement_flags
_atom_site_disorder_assembly
_atom_site_disorder_group
C1 C 0.9566(3) 0.4870(4) 0.32893(15) 0.0317(7) Uani 1 1 d . . .
H1 H 0.9747 0.4843 0.3663 0.038 Uiso 1 1 calc R . .
C2 C 0.8587(3) 0.4878(4) 0.31138(18) 0.0376(8) Uani 1 1 d . . .
H2 H 0.8105 0.4843 0.3366 0.045 Uiso 1 1 calc R . .
C3 C 0.8319(3) 0.4938(5) 0.2566(2) 0.0485(11) Uani 1 1 d . . .
H3 H 0.7649 0.4937 0.2450 0.058 Uiso 1 1 calc R . .
C4 C 0.8927(3) 0.4993(4) 0.22244(14) 0.0312(8) Uani 1 1 d . . .
H4 H 0.8710 0.5048 0.1855 0.037 Uiso 1 1 calc R . .
C5 C 1.0001(2) 0.4975(4) 0.23809(13) 0.0258(6) Uani 1 1 d . . .
C6 C 1.0821(3) 0.5038(4) 0.20361(13) 0.0266(6) Uani 1 1 d . . .
C7 C 1.2072(4) 0.5165(5) 0.13523(17) 0.0474(11) Uani 1 1 d . . .
H7 H 1.2433 0.5210 0.1043 0.057 Uiso 1 1 calc R . .
C8 C 1.2488(3) 0.5165(5) 0.18775(16) 0.0365(8) Uani 1 1 d . . .
H8 H 1.3168 0.5211 0.1967 0.044 Uiso 1 1 calc R . .
C9 C 1.1771(3) 0.5089(4) 0.22675(13) 0.0256(6) Uani 1 1 d . . .
C10 C 1.3310(3) 0.5277(4) 0.32026(15) 0.0285(8) Uani 1 1 d . . .
C11 C 1.3736(3) 0.6922(5) 0.34026(16) 0.0357(8) Uani 1 1 d . . .
C12 C 1.4746(3) 0.7206(6) 0.34616(19) 0.0473(11) Uani 1 1 d . . .
C13 C 1.5362(3) 0.5802(8) 0.3317(2) 0.0525(11) Uani 1 1 d . . .
C14 C 1.4969(3) 0.4143(7) 0.31063(19) 0.0490(11) Uani 1 1 d . . .
C15 C 1.3959(3) 0.3909(6) 0.30525(16) 0.0377(9) Uani 1 1 d . . .
C16 C 1.1756(3) 0.4768(4) 0.39488(14) 0.0301(7) Uani 1 1 d . . .
C17 C 1.2034(3) 0.3107(5) 0.42168(16) 0.0439(10) Uani 1 1 d . . .
C18 C 1.1953(4) 0.2827(6) 0.47640(18) 0.0621(14) Uani 1 1 d . . .
C19 C 1.1572(5) 0.4287(8) 0.50757(19) 0.0621(14) Uani 1 1 d . . .
C20 C 1.1318(4) 0.5958(7) 0.48319(17) 0.0471(11) Uani 1 1 d . . .
C21 C 1.1417(3) 0.6164(5) 0.42828(15) 0.0345(8) Uani 1 1 d . . .
N1 N 1.0281(2) 0.4901(3) 0.29267(12) 0.0264(5) Uani 1 1 d . . .
F1 F 1.31464(17) 0.8345(3) 0.35547(11) 0.0533(7) Uani 1 1 d . . .
F2 F 1.5124(2) 0.8838(4) 0.36623(13) 0.0799(9) Uani 1 1 d . . .
F3 F 1.63468(18) 0.6048(5) 0.33775(13) 0.0771(9) Uani 1 1 d . . .
F4 F 1.5576(2) 0.2749(4) 0.29550(13) 0.0845(10) Uani 1 1 d . . .
F5 F 1.36083(18) 0.2223(3) 0.28428(11) 0.0601(7) Uani 1 1 d . . .
F6 F 1.2384(2) 0.1648(3) 0.39252(10) 0.0691(9) Uani 1 1 d . . .
F7 F 1.2220(3) 0.1166(4) 0.50057(11) 0.1259(16) Uani 1 1 d . . .
F8 F 1.1511(3) 0.4041(5) 0.56128(10) 0.1059(13) Uani 1 1 d . . .
F9 F 1.0968(2) 0.7364(4) 0.51351(11) 0.0757(9) Uani 1 1 d . . .
F10 F 1.11524(19) 0.7866(3) 0.40536(9) 0.0545(7) Uani 1 1 d . . .
S1 S 1.07874(9) 0.50711(14) 0.13307(4) 0.0453(2) Uani 1 1 d . . .
Au1 Au 1.181601(8) 0.500016(18) 0.310705(4) 0.02312(4) Uani 1 1 d . . .
C22 C 1.375(2) 0.707(4) 0.5499(10) 0.195(5) Uani 0.50 1 d PD . .
H22A H 1.3257 0.7962 0.5362 0.293 Uiso 0.50 1 calc PR . .
H22B H 1.4235 0.7712 0.5739 0.293 Uiso 0.50 1 calc PR . .
H22C H 1.3443 0.6085 0.5697 0.293 Uiso 0.50 1 calc PR . .
C23 C 1.4220(14) 0.627(3) 0.5056(6) 0.195(5) Uani 0.50 1 d PD . .
H23A H 1.3675 0.5709 0.4833 0.234 Uiso 0.50 1 calc PR . .
H23B H 1.4414 0.7375 0.4851 0.234 Uiso 0.50 1 calc PR . .
C24 C 1.5000 0.5000 0.5000 0.195(5) Uani 1 2 d SD . .
H24A H 1.5230 0.4683 0.5374 0.234 Uiso 0.50 1 calc PR . .
H24B H 1.5521 0.5766 0.4860 0.234 Uiso 0.50 1 calc PR . .
C25 C 1.5041(14) 0.323(2) 0.4706(8) 0.195(5) Uani 0.50 1 d PD . .
H25A H 1.4639 0.2330 0.4890 0.234 Uiso 0.50 1 calc PR . .
H25B H 1.4715 0.3441 0.4345 0.234 Uiso 0.50 1 calc PR . .
C26 C 1.5972(19) 0.232(4) 0.4627(11) 0.195(5) Uani 0.50 1 d PD . .
H26A H 1.5855 0.1180 0.4418 0.293 Uiso 0.50 1 calc PR . .
H26B H 1.6297 0.2010 0.4978 0.293 Uiso 0.50 1 calc PR . .
H26C H 1.6384 0.3159 0.4434 0.293 Uiso 0.50 1 calc PR . .

loop_
_atom_site_aniso_label
_atom_site_aniso_U_11
_atom_site_aniso_U_22
_atom_site_aniso_U_33
_atom_site_aniso_U_23
_atom_site_aniso_U_13
_atom_site_aniso_U_12
C1 0.0344(18) 0.0322(17) 0.0289(16) 0.0010(16) 0.0051(13) 0.0008(17)
C2 0.0262(17) 0.0354(19) 0.052(2) -0.0082(19) 0.0086(15) -0.0006(18)
C3 0.043(2) 0.0327(18) 0.067(3) -0.005(2) -0.019(2) 0.005(2)
C4 0.0395(19) 0.0165(12) 0.0341(17) 0.003(2) -0.0220(14) -0.006(2)
C5 0.0266(15) 0.0195(12) 0.0311(15) 0.0020(17) 0.0006(11) -0.0048(17)
C6 0.0340(16) 0.0238(13) 0.0219(13) 0.0002(16) 0.0014(11) -0.0003(18)
C7 0.066(3) 0.048(3) 0.0307(19) -0.0050(19) 0.0201(19) -0.009(2)
C8 0.036(2) 0.039(2) 0.0356(19) -0.0035(17) 0.0117(14) -0.0049(17)
C9 0.0298(16) 0.0234(14) 0.0239(14) -0.0009(15) 0.0051(11) -0.0030(16)
C10 0.0219(15) 0.035(2) 0.0287(16) -0.0008(13) 0.0018(12) 0.0027(13)
C11 0.0267(19) 0.0371(19) 0.044(2) -0.0032(17) 0.0042(16) -0.0002(15)
C12 0.031(2) 0.049(2) 0.061(3) -0.008(2) -0.001(2) -0.0110(18)
C13 0.027(2) 0.070(3) 0.062(3) 0.009(3) 0.007(2) -0.001(2)
C14 0.032(2) 0.062(3) 0.053(3) -0.008(2) 0.005(2) 0.019(2)
C15 0.032(2) 0.042(2) 0.040(2) -0.0054(18) 0.0014(17) 0.0123(17)
C16 0.0296(17) 0.039(2) 0.0219(15) -0.0002(14) 0.0010(12) 0.0010(15)
C17 0.068(3) 0.0318(19) 0.032(2) 0.0009(16) 0.004(2) 0.0045(19)
C18 0.109(4) 0.044(2) 0.033(2) 0.016(2) 0.002(3) 0.006(3)
C19 0.094(4) 0.069(3) 0.024(2) 0.005(2) 0.011(2) -0.012(3)
C20 0.056(3) 0.056(3) 0.029(2) -0.005(2) 0.0060(19) 0.004(2)
C21 0.034(2) 0.039(2) 0.0303(19) -0.0023(16) 0.0044(15) 0.0087(16)
N1 0.0244(13) 0.0237(12) 0.0314(14) 0.0013(13) 0.0035(10) 0.0021(13)
F1 0.0394(14) 0.0368(12) 0.0828(19) -0.0206(12) -0.0010(13) 0.0026(10)
F2 0.0464(17) 0.0673(19) 0.124(3) -0.0167(19) -0.0066(17) -0.0249(15)
F3 0.0214(14) 0.100(2) 0.110(2) 0.003(2) 0.0064(15) -0.0004(15)
F4 0.0442(17) 0.103(2) 0.108(3) -0.0183(19) 0.0159(17) 0.0400(16)
F5 0.0456(16) 0.0468(14) 0.087(2) -0.0271(13) -0.0015(14) 0.0127(12)
F6 0.132(3) 0.0322(12) 0.0419(15) 0.0005(11) -0.0007(16) 0.0284(15)
F7 0.269(5) 0.0626(19) 0.0465(18) 0.0308(16) 0.011(2) 0.035(3)
F8 0.203(4) 0.093(2) 0.0253(15) 0.0049(16) 0.029(2) -0.007(3)
F9 0.098(2) 0.088(2) 0.0441(16) -0.0213(15) 0.0244(16) 0.0237(18)
F10 0.0721(18) 0.0478(13) 0.0435(14) -0.0041(11) 0.0030(13) 0.0307(13)
S1 0.0551(6) 0.0503(6) 0.0302(4) -0.0029(5) 0.0005(4) -0.0108(6)
Au1 0.02221(6) 0.02471(6) 0.02261(6) -0.00060(6) 0.00273(4) 0.00166(7)
C22 0.226(12) 0.220(11) 0.136(8) -0.058(6) -0.011(7) 0.121(9)
C23 0.226(12) 0.220(11) 0.136(8) -0.058(6) -0.011(7) 0.121(9)
C24 0.226(12) 0.220(11) 0.136(8) -0.058(6) -0.011(7) 0.121(9)
C25 0.226(12) 0.220(11) 0.136(8) -0.058(6) -0.011(7) 0.121(9)
C26 0.226(12) 0.220(11) 0.136(8) -0.058(6) -0.011(7) 0.121(9)

loop_
_atom_type_symbol
_atom_type_description
_atom_type_scat_dispersion_real
_atom_type_scat_dispersion_imag
_atom_type_scat_source
C C 0.0033 0.0016 'International Tables Vol C Tables 4.2.6.8 and 6.1.1.4'
H H 0.0000 0.0000 'International Tables Vol C Tables 4.2.6.8 and 6.1.1.4'
N N 0.0061 0.0033 'International Tables Vol C Tables 4.2.6.8 and 6.1.1.4'
F F 0.0171 0.0103 'International Tables Vol C Tables 4.2.6.8 and 6.1.1.4'
S S 0.1246 0.1234 'International Tables Vol C Tables 4.2.6.8 and 6.1.1.4'
Au Au -2.0133 8.8022 'International Tables Vol C Tables 4.2.6.8 and 6.1.1.4'

loop_
_geom_angle_atom_site_label_1
_geom_angle_atom_site_label_2
_geom_angle_atom_site_label_3
_geom_angle
_geom_angle_site_symmetry_1
_geom_angle_site_symmetry_3
_geom_angle_publ_flag
N1 C1 C2 121.0(4) . . ?
N1 C1 H1 119.5 . . ?
C2 C1 H1 119.5 . . ?
C1 C2 C3 119.6(4) . . ?
C1 C2 H2 120.2 . . ?
C3 C2 H2 120.2 . . ?
C4 C3 C2 122.1(4) . . ?
C4 C3 H3 119.0 . . ?
C2 C3 H3 119.0 . . ?
C3 C4 C5 121.6(3) . . ?
C3 C4 H4 119.2 . . ?
C5 C4 H4 119.2 . . ?
N1 C5 C6 113.8(3) . . ?
N1 C5 C4 117.0(3) . . ?
C6 C5 C4 129.2(3) . . ?
C9 C6 C5 119.9(3) . . ?
C9 C6 S1 111.7(3) . . ?
C5 C6 S1 128.3(2) . . ?
C8 C7 S1 112.0(3) . . ?
C8 C7 H7 124.0 . . ?
S1 C7 H7 124.0 . . ?
C7 C8 C9 112.2(4) . . ?
C7 C8 H8 123.9 . . ?
C9 C8 H8 123.9 . . ?
C6 C9 C8 113.2(3) . . ?
C6 C9 Au1 111.9(2) . . ?
C8 C9 Au1 134.9(3) . . ?
C11 C10 C15 115.5(3) . . ?
C11 C10 Au1 120.9(3) . . ?
C15 C10 Au1 123.6(3) . . ?
F1 C11 C10 119.1(3) . . ?
F1 C11 C12 117.6(3) . . ?
C10 C11 C12 123.3(4) . . ?
F2 C12 C13 119.8(4) . . ?
F2 C12 C11 120.9(4) . . ?
C13 C12 C11 119.3(4) . . ?
F3 C13 C12 120.1(5) . . ?
F3 C13 C14 120.5(4) . . ?
C12 C13 C14 119.4(4) . . ?
F4 C14 C13 119.8(4) . . ?
F4 C14 C15 120.4(4) . . ?
C13 C14 C15 119.7(4) . . ?
F5 C15 C10 120.0(4) . . ?
F5 C15 C14 117.3(4) . . ?
C10 C15 C14 122.8(4) . . ?
C21 C16 C17 114.6(3) . . ?
C21 C16 Au1 124.8(3) . . ?
C17 C16 Au1 120.6(3) . . ?
F6 C17 C18 117.5(4) . . ?
F6 C17 C16 119.2(3) . . ?
C18 C17 C16 123.3(4) . . ?
F7 C18 C17 121.1(4) . . ?
F7 C18 C19 119.8(4) . . ?
C17 C18 C19 119.1(4) . . ?
F8 C19 C20 121.0(5) . . ?
F8 C19 C18 119.4(5) . . ?
C20 C19 C18 119.5(4) . . ?
F9 C20 C19 119.2(4) . . ?
F9 C20 C21 121.7(4) . . ?
C19 C20 C21 119.1(4) . . ?
F10 C21 C20 117.2(4) . . ?
F10 C21 C16 118.3(3) . . ?
C20 C21 C16 124.5(4) . . ?
C1 N1 C5 118.6(3) . . ?
C1 N1 Au1 127.2(2) . . ?
C5 N1 Au1 114.0(2) . . ?
C6 S1 C7 90.88(19) . . ?
C10 Au1 C9 94.04(14) . . ?
C10 Au1 C16 90.15(14) . . ?
C9 Au1 C16 175.18(13) . . ?
C10 Au1 N1 173.43(12) . . ?
C9 Au1 N1 80.33(12) . . ?
C16 Au1 N1 95.62(13) . . ?
C23 C22 H22A 109.5 . . ?
C23 C22 H22B 109.5 . . ?
H22A C22 H22B 109.5 . . ?
C23 C22 H22C 109.5 . . ?
H22A C22 H22C 109.5 . . ?
H22B C22 H22C 109.5 . . ?
C24 C23 C22 135.6(17) . . ?
C24 C23 H23A 103.3 . . ?
C22 C23 H23A 103.3 . . ?
C24 C23 H23B 103.3 . . ?
C22 C23 H23B 103.3 . . ?
H23A C23 H23B 105.2 . . ?
C23 C24 C25 131.3(10) . . ?
C23 C24 H24A 104.4 . . ?
C25 C24 H24A 104.4 . . ?
C23 C24 H24B 104.4 . . ?
C25 C24 H24B 104.4 . . ?
H24A C24 H24B 105.6 . . ?
C26 C25 C24 121.3(14) . . ?
C26 C25 H25A 107.0 . . ?
C24 C25 H25A 107.0 . . ?
C26 C25 H25B 107.0 . . ?
C24 C25 H25B 107.0 . . ?
H25A C25 H25B 106.8 . . ?
C25 C26 H26A 109.5 . . ?
C25 C26 H26B 109.5 . . ?
H26A C26 H26B 109.5 . . ?
C25 C26 H26C 109.5 . . ?
H26A C26 H26C 109.5 . . ?
H26B C26 H26C 109.5 . . ?

loop_
_geom_bond_atom_site_label_1
_geom_bond_atom_site_label_2
_geom_bond_distance
_geom_bond_site_symmetry_2
_geom_bond_publ_flag
C1 N1 1.358(4) . ?
C1 C2 1.362(5) . ?
C1 H1 0.9300 . ?
C2 C3 1.363(6) . ?
C2 H2 0.9300 . ?
C3 C4 1.214(6) . ?
C3 H3 0.9300 . ?
C4 C5 1.477(5) . ?
C4 H4 0.9300 . ?
C5 N1 1.362(4) . ?
C5 C6 1.440(5) . ?
C6 C9 1.369(5) . ?
C6 S1 1.722(3) . ?
C7 C8 1.365(6) . ?
C7 S1 1.736(5) . ?
C7 H7 0.9300 . ?
C8 C9 1.409(5) . ?
C8 H8 0.9300 . ?
C9 Au1 2.051(3) . ?
C10 C11 1.370(4) . ?
C10 C15 1.373(5) . ?
C10 Au1 2.028(4) . ?
C11 F1 1.350(4) . ?
C11 C12 1.378(5) . ?
C12 F2 1.339(4) . ?
C12 C13 1.358(6) . ?
C13 F3 1.341(5) . ?
C13 C14 1.370(7) . ?
C14 F4 1.350(5) . ?
C14 C15 1.373(6) . ?
C15 F5 1.366(4) . ?
C16 C21 1.378(5) . ?
C16 C17 1.382(5) . ?
C16 Au1 2.072(3) . ?
C17 F6 1.356(4) . ?
C17 C18 1.365(6) . ?
C18 F7 1.350(5) . ?
C18 C19 1.401(7) . ?
C19 F8 1.333(5) . ?
C19 C20 1.354(7) . ?
C20 F9 1.344(5) . ?
C20 C21 1.367(5) . ?
C21 F10 1.362(4) . ?
N1 Au1 2.094(3) . ?
C22 C23 1.411(11) . ?
C22 H22A 0.9600 . ?
C22 H22B 0.9600 . ?
C22 H22C 0.9600 . ?
C23 C24 1.400(9) . ?
C23 H23A 0.9700 . ?
C23 H23B 0.9700 . ?
C24 C25 1.442(9) . ?
C24 H24A 0.9700 . ?
C24 H24B 0.9700 . ?
C25 C26 1.439(11) . ?
C25 H25A 0.9700 . ?
C25 H25B 0.9700 . ?
C26 H26A 0.9600 . ?
C26 H26B 0.9600 . ?
C26 H26C 0.9600 . ?
